data_4342195
loop_
_publ_author_name
'Lo, Warrick K. C.'
'Huff, Gregory S.'
'Cubanski, John R.'
'Kennedy, Aaron D. W.'
'McAdam, C. John'
'McMorran, David A.'
'Gordon, Keith C.'
'Crowley, James D.'

_publ_section_title
;
 Comparison of Inverse and Regular 2-Pyridyl-1,2,3-triazole
 &quot;Click&quot; Complexes: Structures, Stability, Electrochemical, and
 Photophysical Properties.
;
_journal_issue 4
_journal_name_full 'Inorganic chemistry'
_journal_page_first 1572
_journal_page_last 1587
_journal_paper_doi 10.1021/ic502557w
_journal_volume 54
_journal_year 2015
_chemical_formula_sum 'C16 H10 Cl N4 O3 Re'
_chemical_formula_weight 527.93
_chemical_name_systematic
;
 ?
;
_space_group_IT_number 4
_symmetry_cell_setting monoclinic
_symmetry_space_group_name_Hall 'P 2yb'
_symmetry_space_group_name_H-M 'P 1 21 1'
_atom_sites_solution_hydrogens geom
_atom_sites_solution_primary direct
_atom_sites_solution_secondary difmap
_audit_creation_method SHELXL-97
_cell_angle_alpha 90.00
_cell_angle_beta 107.522(2)
_cell_angle_gamma 90.00
_cell_formula_units_Z 2
_cell_length_a 6.8452(2)
_cell_length_b 14.1115(2)
_cell_length_c 11.3304(2)
_cell_measurement_reflns_used 14393
_cell_measurement_temperature 100.0(1)
_cell_measurement_theta_max 75.8230
_cell_measurement_theta_min 4.0760
_cell_volume 1043.69(4)
_computing_cell_refinement
;
CrysAlisPro, Agilent Technologies,
Version 1.171.37.33 (release 27-03-2014 CrysAlis171 .NET)
(compiled Mar 27 2014,17:12:48)
;
_computing_data_collection
;
CrysAlisPro, Agilent Technologies,
Version 1.171.37.33 (release 27-03-2014 CrysAlis171 .NET)
(compiled Mar 27 2014,17:12:48)
;
_computing_data_reduction
;
CrysAlisPro, Agilent Technologies,
Version 1.171.37.33 (release 27-03-2014 CrysAlis171 .NET)
(compiled Mar 27 2014,17:12:48)
;
_computing_structure_refinement 'SHELXL-97 (Sheldrick, 2008)'
_computing_structure_solution 'SIR97 (Altomare et al., 1997)'
_diffrn_ambient_temperature 100.0(1)
_diffrn_detector_area_resol_mean 5.1725
_diffrn_measured_fraction_theta_full 1.000
_diffrn_measured_fraction_theta_max 0.997
_diffrn_measurement_device_type 'SuperNova, Dual, Cu at zero, Atlas'
_diffrn_measurement_method '\w scans'
_diffrn_radiation_monochromator mirror
_diffrn_radiation_source 'SuperNova (Cu) X-ray Source'
_diffrn_radiation_type CuK\a
_diffrn_radiation_wavelength 1.54180
_diffrn_reflns_av_R_equivalents 0.0747
_diffrn_reflns_av_sigmaI/netI 0.0490
_diffrn_reflns_limit_h_max 8
_diffrn_reflns_limit_h_min -8
_diffrn_reflns_limit_k_max 17
_diffrn_reflns_limit_k_min -17
_diffrn_reflns_limit_l_max 14
_diffrn_reflns_limit_l_min -14
_diffrn_reflns_number 21302
_diffrn_reflns_theta_full 67.00
_diffrn_reflns_theta_max 76.50
_diffrn_reflns_theta_min 4.09
_exptl_absorpt_coefficient_mu 12.741
_exptl_absorpt_correction_T_max 0.634
_exptl_absorpt_correction_T_min 0.418
_exptl_absorpt_correction_type multi-scan
_exptl_absorpt_process_details
;
CrysAlisPro, Agilent Technologies,
Version 1.171.37.33 (release 27-03-2014 CrysAlis171 .NET)
(compiled Mar 27 2014,17:12:48)
Numerical absorption correction based on gaussian integration over
            a multifaceted crystal model
Empirical absorption correction using spherical harmonics,
 implemented in SCALE3 ABSPACK scaling algorithm.
;
_exptl_crystal_colour yellow
_exptl_crystal_density_diffrn 1.680
_exptl_crystal_density_method 'not measured'
_exptl_crystal_description plate
_exptl_crystal_F_000 500
_exptl_crystal_size_max 0.10
_exptl_crystal_size_mid 0.06
_exptl_crystal_size_min 0.05
_platon_squeeze_details
;
 Highly disordered solvent dimethylformamide and water
 molecules. The number of electrons is consistent with
 one dimethylformamide and two water molecules in each
 void (two voids in total).
;
_refine_diff_density_max 4.182
_refine_diff_density_min -5.103
_refine_diff_density_rms 0.336
_refine_ls_abs_structure_details 'Flack H D (1983), Acta Cryst. A39, 876-881'
_refine_ls_abs_structure_Flack 0.09(4)
_refine_ls_extinction_method none
_refine_ls_goodness_of_fit_ref 0.890
_refine_ls_hydrogen_treatment constr
_refine_ls_matrix_type full
_refine_ls_number_parameters 202
_refine_ls_number_reflns 4365
_refine_ls_number_restraints 175
_refine_ls_restrained_S_all 0.880
_refine_ls_R_factor_all 0.0764
_refine_ls_R_factor_gt 0.0756
_refine_ls_shift/su_max 0.000
_refine_ls_shift/su_mean 0.000
_refine_ls_structure_factor_coef Fsqd
_refine_ls_weighting_details 'calc w=1/[\s^2^(Fo^2^)+(0.0948P)^2^+77.7631P] where P=(Fo^2^+2Fc^2^)/3'
_refine_ls_weighting_scheme calc
_refine_ls_wR_factor_gt 0.2035
_refine_ls_wR_factor_ref 0.2042
_reflns_number_gt 4290
_reflns_number_total 4365
_reflns_threshold_expression >2\s(I)
_cod_data_source_file ic502557w_si_003.cif
_cod_data_source_block wklp673d
_cod_depositor_comments 'Adding full bibliography for 4342191--4342205.cif.'
_cod_original_sg_symbol_H-M P21
_cod_database_code 4342195
_platon_squeeze_void_probe_radius 1.20

loop_
_symmetry_equiv_pos_as_xyz
'x, y, z'
'-x, y+1/2, -z'

loop_
_atom_site_label
_atom_site_type_symbol
_atom_site_fract_x
_atom_site_fract_y
_atom_site_fract_z
_atom_site_U_iso_or_equiv
_atom_site_adp_type
_atom_site_occupancy
_atom_site_symmetry_multiplicity
_atom_site_calc_flag
_atom_site_refinement_flags
C6 C 0.243(3) 0.7680(15) -0.1420(19) 0.031(3) Uani 1 1 d U
H6 H 0.2244 0.7305 -0.2120 0.037 Uiso 1 1 calc R
C7 C 0.103(3) 0.8300(14) -0.1199(17) 0.032(3) Uani 1 1 d U
C14 C 0.854(3) 0.8408(19) 0.3545(15) 0.031(4) Uani 1 1 d U
C15 C 0.468(3) 0.9171(18) 0.2927(19) 0.037(5) Uani 1 1 d .
C16 C 0.719(3) 0.9620(12) 0.1573(17) 0.023(3) Uani 1 1 d U
N2 N 0.410(2) 0.7719(11) -0.0448(14) 0.027(3) Uani 1 1 d U
N3 N 0.380(2) 0.8358(14) 0.0411(13) 0.029(3) Uani 1 1 d U
N4 N 0.193(2) 0.8714(12) -0.0030(14) 0.033(3) Uani 1 1 d U
O1 O 1.001(2) 0.8350(15) 0.4418(14) 0.047(4) Uani 1 1 d U
O2 O 0.371(2) 0.9706(11) 0.3402(14) 0.037(3) Uani 1 1 d U
O3 O 0.7905(19) 1.0314(9) 0.1326(11) 0.024(2) Uani 1 1 d U
Cl1 Cl 0.4827(7) 0.6997(3) 0.2653(4) 0.0277(9) Uani 1 1 d U
Re1 Re 0.62038(10) 0.8496 0.20944(6) 0.0218(2) Uani 1 1 d .
N1 N 0.7459(16) 0.7575(8) 0.0890(9) 0.027(3) Uani 1 1 d GU
C1 C 0.9412(14) 0.7183(9) 0.1192(9) 0.028(3) Uani 1 1 d GU
H1 H 1.0411 0.7375 0.1908 0.033 Uiso 1 1 calc R
C2 C 0.9870(13) 0.6506(9) 0.0425(11) 0.030(3) Uani 1 1 d GU
H2 H 1.1176 0.6244 0.0627 0.037 Uiso 1 1 calc R
C3 C 0.8376(16) 0.6220(8) -0.0645(10) 0.031(3) Uani 1 1 d GU
H3 H 0.8682 0.5767 -0.1158 0.037 Uiso 1 1 calc R
C4 C 0.6423(14) 0.6611(9) -0.0947(9) 0.026(3) Uani 1 1 d GU
H4 H 0.5424 0.6420 -0.1663 0.032 Uiso 1 1 calc R
C5 C 0.5965(12) 0.7288(9) -0.0180(10) 0.029(3) Uani 1 1 d GU
C8 C -0.1050(14) 0.8532(11) -0.1917(9) 0.027(2) Uani 1 1 d GU
C9 C -0.2239(18) 0.9142(10) -0.1454(9) 0.034(3) Uani 1 1 d GU
H9 H -0.1688 0.9422 -0.0682 0.041 Uiso 1 1 calc R
C10 C -0.4250(18) 0.9332(9) -0.2146(12) 0.036(3) Uani 1 1 d GU
H10 H -0.5046 0.9739 -0.1836 0.043 Uiso 1 1 calc R
C11 C -0.5073(15) 0.8913(10) -0.3299(11) 0.039(3) Uani 1 1 d GU
H11 H -0.6419 0.9040 -0.3762 0.047 Uiso 1 1 calc R
C12 C -0.3885(19) 0.8303(9) -0.3761(9) 0.041(4) Uani 1 1 d GU
H12 H -0.4435 0.8023 -0.4533 0.049 Uiso 1 1 calc R
C13 C -0.1873(18) 0.8113(10) -0.3070(10) 0.035(3) Uani 1 1 d GU
H13 H -0.1078 0.7706 -0.3379 0.042 Uiso 1 1 calc R

loop_
_atom_site_aniso_label
_atom_site_aniso_U_11
_atom_site_aniso_U_22
_atom_site_aniso_U_33
_atom_site_aniso_U_23
_atom_site_aniso_U_13
_atom_site_aniso_U_12
C6 0.026(6) 0.037(6) 0.031(6) 0.003(5) 0.011(5) 0.001(5)
C7 0.030(5) 0.040(6) 0.030(5) 0.005(5) 0.013(4) 0.003(5)
C14 0.035(6) 0.025(7) 0.027(6) 0.000(6) 0.001(5) -0.011(6)
C15 0.025(10) 0.062(14) 0.026(9) 0.008(9) 0.011(8) 0.002(9)
C16 0.021(4) 0.024(4) 0.024(4) -0.0012(19) 0.007(2) 0.0000(19)
N2 0.024(4) 0.033(4) 0.027(4) -0.001(4) 0.011(3) -0.003(4)
N3 0.025(5) 0.041(7) 0.028(5) 0.001(5) 0.016(4) -0.007(5)
N4 0.030(5) 0.044(7) 0.028(5) 0.007(5) 0.014(5) -0.003(5)
O1 0.042(6) 0.053(8) 0.045(6) 0.001(6) 0.011(5) -0.009(6)
O2 0.034(5) 0.042(5) 0.042(5) -0.006(4) 0.020(4) 0.007(4)
O3 0.022(3) 0.024(3) 0.026(3) 0.0014(19) 0.0092(19) -0.0038(19)
Cl1 0.0203(15) 0.0332(16) 0.0322(15) 0.0022(13) 0.0120(12) -0.0025(13)
Re1 0.0233(3) 0.0224(3) 0.0206(3) -0.0023(4) 0.0080(2) -0.0176(3)
N1 0.022(5) 0.040(6) 0.024(5) -0.001(5) 0.013(5) 0.005(5)
C1 0.026(3) 0.029(3) 0.027(3) 0.0001(19) 0.0078(19) 0.0005(19)
C2 0.027(5) 0.034(5) 0.027(5) -0.002(4) 0.004(4) 0.002(4)
C3 0.020(6) 0.040(7) 0.032(6) -0.002(6) 0.005(5) 0.003(5)
C4 0.013(6) 0.037(7) 0.032(6) -0.008(6) 0.011(5) 0.003(5)
C5 0.016(6) 0.041(7) 0.031(6) -0.009(6) 0.009(5) 0.000(5)
C8 0.030(5) 0.027(5) 0.027(5) 0.000(5) 0.012(4) 0.007(5)
C9 0.033(6) 0.038(7) 0.032(6) 0.003(6) 0.012(6) 0.000(6)
C10 0.037(7) 0.038(7) 0.039(7) 0.007(6) 0.020(6) 0.003(6)
C11 0.041(7) 0.037(7) 0.042(7) 0.005(6) 0.016(6) 0.003(6)
C12 0.046(6) 0.038(6) 0.038(5) 0.003(5) 0.012(5) -0.001(5)
C13 0.041(6) 0.034(6) 0.032(6) 0.003(6) 0.012(6) 0.001(6)

loop_
_atom_type_symbol
_atom_type_description
_atom_type_scat_dispersion_real
_atom_type_scat_dispersion_imag
_atom_type_scat_source
C C 0.0181 0.0091 'International Tables Vol C Tables 4.2.6.8 and 6.1.1.4'
H H 0.0000 0.0000 'International Tables Vol C Tables 4.2.6.8 and 6.1.1.4'
N N 0.0311 0.0180 'International Tables Vol C Tables 4.2.6.8 and 6.1.1.4'
O O 0.0492 0.0322 'International Tables Vol C Tables 4.2.6.8 and 6.1.1.4'
Cl Cl 0.3639 0.7018 'International Tables Vol C Tables 4.2.6.8 and 6.1.1.4'
Re Re -5.2083 5.8923 'International Tables Vol C Tables 4.2.6.8 and 6.1.1.4'

loop_
_geom_angle_atom_site_label_1
_geom_angle_atom_site_label_2
_geom_angle_atom_site_label_3
_geom_angle
N2 C6 C7 107.1(18)
N4 C7 C6 107.6(16)
N4 C7 C8 120.9(16)
C6 C7 C8 131.5(17)
O1 C14 Re1 178.2(17)
O2 C15 Re1 172.6(19)
O3 C16 Re1 175.4(16)
C6 N2 C5 132.8(16)
C6 N2 N3 109.8(16)
C5 N2 N3 117.4(14)
N4 N3 N2 108.1(14)
N4 N3 Re1 134.9(13)
N2 N3 Re1 116.9(12)
N3 N4 C7 107.4(15)
C15 Re1 C16 92.1(9)
C15 Re1 C14 92.8(9)
C16 Re1 C14 92.2(9)
C15 Re1 N3 95.7(8)
C16 Re1 N3 92.8(7)
C14 Re1 N3 169.9(10)
C15 Re1 N1 169.1(7)
C16 Re1 N1 93.4(6)
C14 Re1 N1 96.4(7)
N3 Re1 N1 74.6(5)
C15 Re1 Cl1 89.6(7)
C16 Re1 Cl1 176.8(6)
C14 Re1 Cl1 90.5(7)
N3 Re1 Cl1 84.2(5)
N1 Re1 Cl1 84.5(3)
C1 N1 C5 120.0
C1 N1 Re1 126.7(5)
C5 N1 Re1 112.6(5)
N1 C1 C2 120.0
C3 C2 C1 120.0
C4 C3 C2 120.0
C5 C4 C3 120.0
N2 C5 C4 122.7(10)
N2 C5 N1 117.3(10)
C4 C5 N1 120.0
C9 C8 C13 120.0
C9 C8 C7 121.1(11)
C13 C8 C7 118.9(11)
C8 C9 C10 120.0
C9 C10 C11 120.0
C12 C11 C10 120.0
C11 C12 C13 120.0
C12 C13 C8 120.0

loop_
_geom_bond_atom_site_label_1
_geom_bond_atom_site_label_2
_geom_bond_distance
C6 N2 1.33(3)
C6 C7 1.38(3)
C7 N4 1.41(2)
C7 C8 1.45(2)
C14 O1 1.18(2)
C14 Re1 1.921(16)
C15 O2 1.23(3)
C15 Re1 1.87(2)
C16 O3 1.17(2)
C16 Re1 1.886(18)
N2 C5 1.366(17)
N2 N3 1.39(2)
N3 N4 1.32(2)
N3 Re1 2.120(14)
Cl1 Re1 2.475(5)
Re1 N1 2.236(8)
N1 C1 1.3900
N1 C5 1.3900
C1 C2 1.3900
C2 C3 1.3900
C3 C4 1.3900
C4 C5 1.3900
C8 C9 1.3900
C8 C13 1.3900
C9 C10 1.3900
C10 C11 1.3900
C11 C12 1.3900
C12 C13 1.3900

loop_
_platon_squeeze_void_nr
_platon_squeeze_void_average_x
_platon_squeeze_void_average_y
_platon_squeeze_void_average_z
_platon_squeeze_void_volume
_platon_squeeze_void_count_electrons
_platon_squeeze_void_content
1 0.065 0.586 0.468 116 64 ' '
2 -0.050 0.086 0.532 116 64 ' '
